data_4327617
loop_
_publ_author_name
'Remle \,Celenligil-\,Cetin'
'Richard J. Staples'
'Pericles Stavropoulos'

_publ_section_title
;
 Synthesis, Characterization, and Reactivity of Ferrous and Ferric
 Oxo/Peroxo Pivalate Complexes in Relation to Gif-Type Oxygenation of
 Substrates
;
_journal_name_full 'Inorganic Chemistry'
_journal_page_first 5838
_journal_page_last 5846
_journal_paper_doi 10.1021/ic000261+
_journal_volume 39
_journal_year 2000
_chemical_formula_sum 'C64 H116 Cl8 Fe4 Na2 O26'
_chemical_formula_weight 1854.55
_chemical_name_systematic
; 
 ? 
;
_space_group_IT_number 15
_symmetry_cell_setting monoclinic
_symmetry_space_group_name_Hall '-C 2yc'
_symmetry_space_group_name_H-M 'C 1 2/c 1'
_atom_sites_solution_hydrogens geom
_atom_sites_solution_primary direct
_atom_sites_solution_secondary difmap
_audit_creation_method SHELXL-97
_cell_angle_alpha 90.00
_cell_angle_beta 104.15(1)
_cell_angle_gamma 90.00
_cell_formula_units_Z 4
_cell_length_a 22.510(6)
_cell_length_b 14.196(5)
_cell_length_c 30.117(7)
_cell_measurement_temperature 213(2)
_cell_volume 9332(5)
_computing_cell_refinement 'Bruker SMART'
_computing_data_collection 'Bruker SMART'
_computing_data_reduction 'Bruker SHELXTL'
_computing_molecular_graphics 'Bruker SHELXTL'
_computing_publication_material 'Bruker SHELXTL'
_computing_structure_refinement 'SHELXL-97 (Sheldrick, 1997)'
_computing_structure_solution 'SHELXS-97 (Sheldrick, 1990)'
_diffrn_ambient_temperature 213(2)
_diffrn_measured_fraction_theta_full 0.998
_diffrn_measured_fraction_theta_max 0.998
_diffrn_measurement_device_type 'CCD area detector'
_diffrn_measurement_method 'phi and omega scans'
_diffrn_radiation_monochromator graphite
_diffrn_radiation_source 'fine-focus sealed tube'
_diffrn_radiation_type MoK\a
_diffrn_radiation_wavelength 0.71073
_diffrn_reflns_av_R_equivalents 0.0578
_diffrn_reflns_av_sigmaI/netI 0.0659
_diffrn_reflns_limit_h_max 25
_diffrn_reflns_limit_h_min -26
_diffrn_reflns_limit_k_max 16
_diffrn_reflns_limit_k_min -8
_diffrn_reflns_limit_l_max 34
_diffrn_reflns_limit_l_min -35
_diffrn_reflns_number 20819
_diffrn_reflns_theta_full 25.00
_diffrn_reflns_theta_max 25.00
_diffrn_reflns_theta_min 1.39
_exptl_absorpt_coefficient_mu 0.912
_exptl_absorpt_correction_type none
_exptl_crystal_density_diffrn 1.320
_exptl_crystal_F_000 3880
_refine_diff_density_max 0.811
_refine_diff_density_min -0.984
_refine_diff_density_rms 0.114
_refine_ls_extinction_method none
_refine_ls_goodness_of_fit_ref 1.247
_refine_ls_hydrogen_treatment mixed
_refine_ls_matrix_type full
_refine_ls_number_parameters 469
_refine_ls_number_reflns 8191
_refine_ls_number_restraints 0
_refine_ls_restrained_S_all 1.247
_refine_ls_R_factor_all 0.1383
_refine_ls_R_factor_gt 0.0844
_refine_ls_shift/su_max 0.052
_refine_ls_shift/su_mean 0.003
_refine_ls_structure_factor_coef Fsqd
_refine_ls_weighting_details 'calc w=1/[\s^2^(Fo^2^)+(0.0000P)^2^+167.5373P] where P=(Fo^2^+2Fc^2^)/3'
_refine_ls_weighting_scheme calc
_refine_ls_wR_factor_gt 0.1686
_refine_ls_wR_factor_ref 0.2149
_reflns_number_gt 5474
_reflns_number_total 8191
_reflns_threshold_expression >2sigma(I)
_cod_data_source_file ic0002612B_7.cif
_cod_data_source_block Compound_8
_cod_database_code 4327617

loop_
_symmetry_equiv_pos_as_xyz
'x, y, z'
'-x, y, -z+1/2'
'x+1/2, y+1/2, z'
'-x+1/2, y+1/2, -z+1/2'
'-x, -y, -z'
'x, -y, z-1/2'
'-x+1/2, -y+1/2, -z'
'x+1/2, -y+1/2, z-1/2'

loop_
_atom_site_label
_atom_site_type_symbol
_atom_site_fract_x
_atom_site_fract_y
_atom_site_fract_z
_atom_site_U_iso_or_equiv
_atom_site_adp_type
_atom_site_occupancy
_atom_site_symmetry_multiplicity
_atom_site_calc_flag
_atom_site_refinement_flags
Fe1 Fe 0.06376(4) 0.29873(7) 0.24588(3) 0.0228(3) Uani 1 1 d .
Fe2 Fe -0.04525(5) 0.22066(8) 0.15425(3) 0.0254(3) Uani 1 1 d .
Na1 Na -0.02851(14) 0.4461(2) 0.16373(10) 0.0346(7) Uani 1 1 d .
O1 O -0.01962(19) 0.2959(3) 0.20555(14) 0.0189(10) Uani 1 1 d .
O2 O 0.1453(2) 0.3227(4) 0.28913(17) 0.0358(13) Uani 1 1 d .
O3 O 0.0797(2) 0.1541(4) 0.25508(17) 0.0327(12) Uani 1 1 d .
O4 O 0.0617(2) 0.4386(4) 0.22836(16) 0.0315(12) Uani 1 1 d .
O5 O 0.0831(3) 0.5242(4) 0.29158(19) 0.0459(15) Uani 1 1 d .
O6 O 0.1027(2) 0.2807(4) 0.19331(17) 0.0344(13) Uani 1 1 d .
O7 O 0.0388(2) 0.1786(4) 0.14828(18) 0.0335(13) Uani 1 1 d .
O8 O -0.0728(2) 0.1937(4) 0.08329(17) 0.0353(13) Uani 1 1 d .
O9 O -0.0391(2) 0.3322(4) 0.10817(17) 0.0356(13) Uani 1 1 d .
O10 O -0.0647(3) 0.0996(4) 0.17870(18) 0.0378(13) Uani 1 1 d .
O11 O -0.1357(2) 0.2591(4) 0.14528(17) 0.0373(14) Uani 1 1 d .
O12 O -0.0747(3) 0.5611(5) 0.1099(2) 0.064(2) Uani 1 1 d .
O13 O -0.1326(4) 0.6449(6) 0.1448(2) 0.078(2) Uani 1 1 d .
C1 C 0.1657(3) 0.3014(5) 0.3304(2) 0.0267(16) Uani 1 1 d .
C2 C 0.2318(4) 0.3318(7) 0.3533(3) 0.040(2) Uani 1 1 d .
C3 C 0.2684(4) 0.3434(12) 0.3182(4) 0.103(6) Uani 1 1 d .
H3A H 0.3098 0.3627 0.3331 0.154 Uiso 1 1 calc R
H3B H 0.2494 0.3910 0.2961 0.154 Uiso 1 1 calc R
H3C H 0.2696 0.2839 0.3025 0.154 Uiso 1 1 calc R
C4 C 0.2264(5) 0.4269(9) 0.3750(4) 0.086(4) Uani 1 1 d .
H4A H 0.2669 0.4498 0.3901 0.129 Uiso 1 1 calc R
H4B H 0.2021 0.4204 0.3974 0.129 Uiso 1 1 calc R
H4C H 0.2066 0.4712 0.3515 0.129 Uiso 1 1 calc R
C5 C 0.2615(5) 0.2633(11) 0.3896(5) 0.123(7) Uani 1 1 d .
H5A H 0.3030 0.2838 0.4036 0.185 Uiso 1 1 calc R
H5B H 0.2626 0.2016 0.3760 0.185 Uiso 1 1 calc R
H5C H 0.2383 0.2600 0.4127 0.185 Uiso 1 1 calc R
C6 C 0.0832(3) 0.0909(5) 0.2847(3) 0.0306(17) Uani 1 1 d .
C7 C 0.1132(4) -0.0009(6) 0.2766(3) 0.040(2) Uani 1 1 d .
C8 C 0.0882(5) -0.0330(8) 0.2270(3) 0.067(3) Uani 1 1 d .
H8A H 0.0450 -0.0481 0.2219 0.101 Uiso 1 1 calc R
H8B H 0.1104 -0.0883 0.2212 0.101 Uiso 1 1 calc R
H8C H 0.0933 0.0172 0.2064 0.101 Uiso 1 1 calc R
C9 C 0.1821(5) 0.0217(8) 0.2840(4) 0.071(3) Uani 1 1 d .
H9A H 0.1987 0.0419 0.3153 0.106 Uiso 1 1 calc R
H9B H 0.1873 0.0716 0.2632 0.106 Uiso 1 1 calc R
H9C H 0.2037 -0.0342 0.2780 0.106 Uiso 1 1 calc R
C10 C 0.1061(6) -0.0782(7) 0.3105(3) 0.065(3) Uani 1 1 d .
H10A H 0.0630 -0.0935 0.3062 0.098 Uiso 1 1 calc R
H10B H 0.1224 -0.0561 0.3416 0.098 Uiso 1 1 calc R
H10C H 0.1283 -0.1340 0.3053 0.098 Uiso 1 1 calc R
C11 C 0.0826(3) 0.5134(6) 0.2509(3) 0.0319(18) Uani 1 1 d .
C12 C 0.1077(4) 0.5894(7) 0.2242(3) 0.048(2) Uani 1 1 d .
C13 C 0.0922(10) 0.5742(12) 0.1747(4) 0.181(11) Uani 1 1 d .
H13A H 0.1095 0.6245 0.1601 0.271 Uiso 1 1 calc R
H13B H 0.0480 0.5738 0.1633 0.271 Uiso 1 1 calc R
H13C H 0.1087 0.5143 0.1680 0.271 Uiso 1 1 calc R
C14 C 0.0819(14) 0.6812(11) 0.2308(8) 0.234(16) Uani 1 1 d .
H14A H 0.0984 0.7287 0.2140 0.352 Uiso 1 1 calc R
H14B H 0.0925 0.6969 0.2632 0.352 Uiso 1 1 calc R
H14C H 0.0377 0.6790 0.2197 0.352 Uiso 1 1 calc R
C15 C 0.1727(7) 0.593(2) 0.2435(8) 0.29(2) Uani 1 1 d .
H15A H 0.1906 0.6412 0.2277 0.428 Uiso 1 1 calc R
H15B H 0.1908 0.5327 0.2400 0.428 Uiso 1 1 calc R
H15C H 0.1807 0.6092 0.2758 0.428 Uiso 1 1 calc R
C16 C 0.0889(3) 0.2243(5) 0.1592(2) 0.0262(16) Uani 1 1 d .
C17 C 0.1382(4) 0.2105(8) 0.1326(3) 0.046(2) Uani 1 1 d .
C18 C 0.1471(8) 0.3033(12) 0.1130(6) 0.139(7) Uani 1 1 d .
H18A H 0.1783 0.2983 0.0959 0.208 Uiso 1 1 calc R
H18B H 0.1600 0.3487 0.1376 0.208 Uiso 1 1 calc R
H18C H 0.1089 0.3239 0.0928 0.208 Uiso 1 1 calc R
C19 C 0.1163(6) 0.1435(15) 0.0938(5) 0.158(10) Uani 1 1 d .
H19A H 0.1479 0.1354 0.0773 0.238 Uiso 1 1 calc R
H19B H 0.0796 0.1685 0.0732 0.238 Uiso 1 1 calc R
H19C H 0.1071 0.0832 0.1057 0.238 Uiso 1 1 calc R
C20 C 0.1955(6) 0.1771(14) 0.1639(4) 0.135(8) Uani 1 1 d .
H20A H 0.2266 0.1687 0.1469 0.203 Uiso 1 1 calc R
H20B H 0.1881 0.1175 0.1773 0.203 Uiso 1 1 calc R
H20C H 0.2095 0.2231 0.1880 0.203 Uiso 1 1 calc R
C21 C -0.0606(4) 0.2781(6) 0.0745(3) 0.0360(19) Uani 1 1 d .
C22 C -0.0729(4) 0.3122(7) 0.0256(3) 0.044(2) Uani 1 1 d .
C23 C -0.0614(6) 0.2343(8) -0.0064(3) 0.072(3) Uani 1 1 d .
H23A H -0.0183 0.2171 0.0017 0.108 Uiso 1 1 calc R
H23B H -0.0725 0.2567 -0.0378 0.108 Uiso 1 1 calc R
H23C H -0.0860 0.1796 -0.0036 0.108 Uiso 1 1 calc R
C24 C -0.1410(5) 0.3418(10) 0.0130(3) 0.078(4) Uani 1 1 d .
H24A H -0.1664 0.2875 0.0151 0.117 Uiso 1 1 calc R
H24B H -0.1518 0.3663 -0.0180 0.117 Uiso 1 1 calc R
H24C H -0.1476 0.3901 0.0341 0.117 Uiso 1 1 calc R
C25 C -0.0330(5) 0.3986(8) 0.0221(3) 0.065(3) Uani 1 1 d .
H25A H 0.0098 0.3804 0.0297 0.098 Uiso 1 1 calc R
H25B H -0.0395 0.4468 0.0432 0.098 Uiso 1 1 calc R
H25C H -0.0443 0.4230 -0.0089 0.098 Uiso 1 1 calc R
C26 C -0.1116(4) 0.6227(7) 0.1087(3) 0.047(2) Uani 1 1 d .
C27 C -0.1401(5) 0.6795(7) 0.0662(3) 0.059(3) Uani 1 1 d .
C28 C -0.1067(10) 0.6665(15) 0.0314(6) 0.196(13) Uani 1 1 d .
H28A H -0.0658 0.6922 0.0421 0.294 Uiso 1 1 calc R
H28B H -0.1278 0.6988 0.0036 0.294 Uiso 1 1 calc R
H28C H -0.1041 0.5999 0.0251 0.294 Uiso 1 1 calc R
C29 C -0.2032(8) 0.6391(15) 0.0471(6) 0.184(11) Uani 1 1 d .
H29A H -0.2233 0.6734 0.0197 0.276 Uiso 1 1 calc R
H29B H -0.2271 0.6446 0.0698 0.276 Uiso 1 1 calc R
H29C H -0.1997 0.5732 0.0396 0.276 Uiso 1 1 calc R
C30 C -0.1513(11) 0.7771(10) 0.0773(5) 0.173(10) Uani 1 1 d .
H30A H -0.1125 0.8082 0.0899 0.259 Uiso 1 1 calc R
H30B H -0.1759 0.7782 0.0996 0.259 Uiso 1 1 calc R
H30C H -0.1729 0.8096 0.0498 0.259 Uiso 1 1 calc R
C1S C -0.0055(9) -0.0388(13) 0.1010(6) 0.135(7) Uani 1 1 d .
H1SA H 0.0168 0.0200 0.1106 0.162 Uiso 1 1 calc R
H1SB H -0.0387 -0.0429 0.1167 0.162 Uiso 1 1 calc R
Cl1 Cl 0.0411(4) -0.1277(5) 0.1166(2) 0.224(4) Uani 1 1 d .
Cl2 Cl -0.0370(4) -0.0348(4) 0.0422(2) 0.191(3) Uani 1 1 d .
C2S C -0.1883(6) 0.0521(11) 0.0633(5) 0.103(5) Uani 1 1 d .
H2SA H -0.1503 0.0169 0.0753 0.123 Uiso 1 1 calc R
H2SB H -0.1829 0.1153 0.0769 0.123 Uiso 1 1 calc R
Cl3 Cl -0.24682(18) -0.0030(3) 0.07985(13) 0.0992(12) Uani 1 1 d .
Cl4 Cl -0.2002(3) 0.0619(5) 0.00545(18) 0.189(3) Uani 1 1 d .

loop_
_atom_site_aniso_label
_atom_site_aniso_U_11
_atom_site_aniso_U_22
_atom_site_aniso_U_33
_atom_site_aniso_U_23
_atom_site_aniso_U_13
_atom_site_aniso_U_12
Fe1 0.0182(5) 0.0277(6) 0.0236(5) 0.0009(4) 0.0071(4) -0.0007(4)
Fe2 0.0271(6) 0.0276(6) 0.0223(5) -0.0013(4) 0.0079(4) -0.0003(5)
Na1 0.0437(18) 0.0307(17) 0.0292(16) -0.0002(13) 0.0084(14) 0.0049(14)
O1 0.015(2) 0.024(3) 0.019(2) -0.001(2) 0.0077(18) -0.001(2)
O2 0.018(2) 0.059(4) 0.029(3) 0.009(3) 0.003(2) -0.008(3)
O3 0.046(3) 0.023(3) 0.034(3) 0.006(2) 0.018(3) 0.007(2)
O4 0.031(3) 0.038(3) 0.024(3) 0.000(2) 0.003(2) -0.006(2)
O5 0.065(4) 0.047(4) 0.030(3) -0.007(3) 0.018(3) -0.016(3)
O6 0.026(3) 0.053(4) 0.028(3) 0.000(3) 0.014(2) 0.003(3)
O7 0.032(3) 0.034(3) 0.038(3) -0.002(3) 0.016(2) 0.006(3)
O8 0.041(3) 0.039(3) 0.024(3) 0.000(2) 0.004(2) -0.001(3)
O9 0.043(3) 0.038(3) 0.027(3) -0.001(2) 0.009(2) -0.001(3)
O10 0.049(4) 0.036(3) 0.031(3) -0.002(2) 0.014(3) -0.008(3)
O11 0.020(3) 0.058(4) 0.033(3) -0.011(3) 0.005(2) 0.003(3)
O12 0.080(5) 0.067(5) 0.049(4) 0.016(4) 0.023(4) 0.033(4)
O13 0.106(6) 0.083(6) 0.051(4) 0.015(4) 0.031(4) 0.047(5)
C1 0.021(4) 0.030(4) 0.027(4) -0.004(3) 0.001(3) 0.002(3)
C2 0.023(4) 0.057(6) 0.038(5) -0.004(4) 0.000(3) -0.006(4)
C3 0.028(5) 0.199(17) 0.084(9) -0.001(10) 0.018(6) -0.034(8)
C4 0.067(8) 0.078(9) 0.106(10) -0.034(8) 0.008(7) -0.025(7)
C5 0.039(6) 0.137(14) 0.155(13) 0.076(11) -0.049(8) -0.030(7)
C6 0.030(4) 0.030(4) 0.032(4) 0.000(3) 0.008(3) 0.006(3)
C7 0.049(5) 0.031(5) 0.042(5) 0.001(4) 0.014(4) 0.015(4)
C8 0.097(9) 0.054(7) 0.054(6) -0.010(5) 0.023(6) 0.019(6)
C9 0.060(7) 0.070(8) 0.085(8) 0.012(6) 0.023(6) 0.031(6)
C10 0.103(9) 0.036(6) 0.060(7) 0.010(5) 0.027(6) 0.019(6)
C11 0.026(4) 0.032(4) 0.038(5) 0.001(4) 0.008(3) -0.007(3)
C12 0.049(5) 0.045(6) 0.048(5) 0.003(4) 0.011(4) -0.018(4)
C13 0.34(3) 0.159(17) 0.057(8) -0.002(9) 0.070(13) -0.175(19)
C14 0.49(5) 0.055(10) 0.25(3) 0.058(13) 0.27(3) 0.032(17)
C15 0.058(10) 0.43(4) 0.33(3) 0.30(3) -0.011(14) -0.075(17)
C16 0.028(4) 0.021(4) 0.033(4) 0.002(3) 0.014(3) 0.007(3)
C17 0.035(5) 0.072(7) 0.037(5) 0.001(5) 0.021(4) 0.012(5)
C18 0.175(16) 0.127(14) 0.170(16) 0.050(12) 0.151(14) 0.022(12)
C19 0.088(10) 0.29(3) 0.129(13) -0.138(16) 0.080(10) -0.058(13)
C20 0.067(8) 0.27(2) 0.078(9) 0.022(12) 0.040(7) 0.084(12)
C21 0.038(4) 0.043(5) 0.028(4) -0.009(4) 0.011(3) 0.003(4)
C22 0.050(5) 0.054(6) 0.028(4) 0.005(4) 0.010(4) 0.007(5)
C23 0.114(10) 0.077(8) 0.028(5) -0.003(5) 0.023(6) 0.009(7)
C24 0.071(8) 0.114(11) 0.043(6) 0.019(6) 0.003(5) 0.028(7)
C25 0.098(9) 0.063(7) 0.038(5) 0.009(5) 0.021(5) -0.009(6)
C26 0.050(6) 0.045(6) 0.044(5) 0.010(4) 0.009(4) 0.007(5)
C27 0.087(8) 0.044(6) 0.046(6) 0.011(5) 0.014(5) 0.019(6)
C28 0.27(3) 0.24(2) 0.125(14) 0.129(15) 0.139(16) 0.19(2)
C29 0.147(17) 0.21(2) 0.142(16) 0.099(16) -0.074(13) -0.046(16)
C30 0.35(3) 0.065(10) 0.077(10) 0.021(9) 0.006(14) 0.058(15)
C1S 0.158(17) 0.146(17) 0.117(14) -0.072(13) 0.065(12) -0.050(14)
Cl1 0.264(8) 0.233(7) 0.129(4) -0.100(5) -0.040(5) 0.108(7)
Cl2 0.301(8) 0.118(4) 0.181(6) 0.022(4) 0.110(6) 0.087(5)
C2S 0.084(10) 0.096(11) 0.115(12) -0.009(9) -0.001(9) -0.006(9)
Cl3 0.097(3) 0.088(3) 0.099(3) 0.008(2) -0.002(2) -0.015(2)
Cl4 0.139(4) 0.281(8) 0.120(4) 0.055(5) -0.017(3) -0.098(5)

loop_
_atom_type_symbol
_atom_type_description
_atom_type_scat_dispersion_real
_atom_type_scat_dispersion_imag
_atom_type_scat_source
C C 0.0033 0.0016 'International Tables Vol C Tables 4.2.6.8 and 6.1.1.4'
H H 0.0000 0.0000 'International Tables Vol C Tables 4.2.6.8 and 6.1.1.4'
O O 0.0106 0.0060 'International Tables Vol C Tables 4.2.6.8 and 6.1.1.4'
Na Na 0.0362 0.0249 'International Tables Vol C Tables 4.2.6.8 and 6.1.1.4'
Cl Cl 0.1484 0.1585 'International Tables Vol C Tables 4.2.6.8 and 6.1.1.4'
Fe Fe 0.3463 0.8444 'International Tables Vol C Tables 4.2.6.8 and 6.1.1.4'

loop_
_geom_angle_atom_site_label_1
_geom_angle_atom_site_label_2
_geom_angle_atom_site_label_3
_geom_angle
_geom_angle_site_symmetry_1
_geom_angle_site_symmetry_3
O1 Fe1 O1 83.06(18) 2 .
O1 Fe1 O6 170.5(2) 2 .
O1 Fe1 O6 92.60(19) . .
O1 Fe1 O2 93.99(19) 2 .
O1 Fe1 O2 170.9(2) . .
O6 Fe1 O2 91.5(2) . .
O1 Fe1 O4 103.2(2) 2 .
O1 Fe1 O4 84.48(19) . .
O6 Fe1 O4 84.7(2) . .
O2 Fe1 O4 87.8(2) . .
O1 Fe1 O3 89.0(2) 2 .
O1 Fe1 O3 99.7(2) . .
O6 Fe1 O3 83.4(2) . .
O2 Fe1 O3 88.8(2) . .
O4 Fe1 O3 167.5(2) . .
O1 Fe1 Fe1 41.71(12) 2 2
O1 Fe1 Fe1 41.41(12) . 2
O6 Fe1 Fe1 133.72(15) . 2
O2 Fe1 Fe1 134.69(16) . 2
O4 Fe1 Fe1 93.50(14) . 2
O3 Fe1 Fe1 97.39(15) . 2
O1 Fe1 Na1 102.59(14) 2 .
O1 Fe1 Na1 42.88(14) . .
O6 Fe1 Na1 79.47(16) . .
O2 Fe1 Na1 130.39(18) . .
O4 Fe1 Na1 43.06(14) . .
O3 Fe1 Na1 137.08(16) . .
Fe1 Fe1 Na1 68.75(6) 2 .
O1 Fe2 O10 104.2(2) . .
O1 Fe2 O7 97.8(2) . .
O10 Fe2 O7 94.3(2) . .
O1 Fe2 O11 93.0(2) . .
O10 Fe2 O11 88.7(2) . .
O7 Fe2 O11 167.7(2) . .
O1 Fe2 O8 154.8(2) . .
O10 Fe2 O8 100.6(2) . .
O7 Fe2 O8 84.6(2) . .
O11 Fe2 O8 83.1(2) . .
O1 Fe2 O9 93.3(2) . .
O10 Fe2 O9 162.0(2) . .
O7 Fe2 O9 87.2(2) . .
O11 Fe2 O9 86.4(2) . .
O8 Fe2 O9 61.7(2) . .
O1 Fe2 C21 124.1(2) . .
O10 Fe2 C21 131.4(3) . .
O7 Fe2 C21 85.6(2) . .
O11 Fe2 C21 83.5(2) . .
O8 Fe2 C21 30.9(2) . .
O9 Fe2 C21 30.8(2) . .
O1 Fe2 Na1 49.32(15) . .
O10 Fe2 Na1 150.21(17) . .
O7 Fe2 Na1 102.00(17) . .
O11 Fe2 Na1 80.73(18) . .
O8 Fe2 Na1 105.59(17) . .
O9 Fe2 Na1 45.27(15) . .
C21 Fe2 Na1 75.2(2) . .
O9 Na1 O5 141.8(3) . 2
O9 Na1 O12 92.1(2) . .
O5 Na1 O12 82.0(2) 2 .
O9 Na1 O4 117.8(2) . .
O5 Na1 O4 90.8(2) 2 .
O12 Na1 O4 135.9(3) . .
O9 Na1 O1 75.14(19) . .
O5 Na1 O1 96.1(2) 2 .
O12 Na1 O1 156.9(3) . .
O4 Na1 O1 66.87(17) . .
O9 Na1 Fe2 41.27(14) . .
O5 Na1 Fe2 117.34(19) 2 .
O12 Na1 Fe2 127.1(2) . .
O4 Na1 Fe2 94.76(16) . .
O1 Na1 Fe2 34.77(11) . .
O9 Na1 Fe1 91.83(16) . .
O5 Na1 Fe1 100.53(17) 2 .
O12 Na1 Fe1 169.9(2) . .
O4 Na1 Fe1 34.90(13) . .
O1 Na1 Fe1 33.03(10) . .
Fe2 Na1 Fe1 60.45(6) . .
Fe2 O1 Fe1 121.6(2) . 2
Fe2 O1 Fe1 125.6(2) . .
Fe1 O1 Fe1 96.89(18) 2 .
Fe2 O1 Na1 95.92(19) . .
Fe1 O1 Na1 111.8(2) 2 .
Fe1 O1 Na1 104.1(2) . .
C1 O2 Fe1 131.2(5) . .
C6 O3 Fe1 140.9(5) . .
C11 O4 Fe1 133.0(5) . .
C11 O4 Na1 120.6(5) . .
Fe1 O4 Na1 102.0(2) . .
C11 O5 Na1 129.9(5) . 2
C16 O6 Fe1 130.3(5) . .
C16 O7 Fe2 127.8(5) . .
C21 O8 Fe2 90.9(4) . .
C21 O9 Fe2 89.9(5) . .
C21 O9 Na1 163.5(5) . .
Fe2 O9 Na1 93.5(2) . .
C6 O10 Fe2 124.1(5) 2 .
C1 O11 Fe2 134.5(5) 2 .
C26 O12 Na1 135.2(6) . .
O2 C1 O11 125.0(6) . 2
O2 C1 C2 117.0(7) . .
O11 C1 C2 118.0(6) 2 .
C5 C2 C3 111.3(10) . .
C5 C2 C4 109.5(10) . .
C3 C2 C4 108.8(10) . .
C5 C2 C1 110.8(8) . .
C3 C2 C1 110.6(7) . .
C4 C2 C1 105.7(7) . .
O3 C6 O10 124.6(7) . 2
O3 C6 C7 117.0(7) . .
O10 C6 C7 118.3(7) 2 .
C6 C7 C10 112.7(7) . .
C6 C7 C8 109.8(7) . .
C10 C7 C8 111.3(8) . .
C6 C7 C9 105.7(7) . .
C10 C7 C9 108.5(8) . .
C8 C7 C9 108.5(8) . .
O5 C11 O4 122.7(7) . .
O5 C11 C12 121.2(7) . .
O4 C11 C12 116.1(7) . .
C15 C12 C14 108.0(17) . .
C15 C12 C13 112.6(15) . .
C14 C12 C13 105.4(14) . .
C15 C12 C11 106.6(9) . .
C14 C12 C11 110.3(10) . .
C13 C12 C11 113.8(8) . .
O7 C16 O6 123.5(6) . .
O7 C16 C17 120.7(7) . .
O6 C16 C17 115.8(7) . .
C18 C17 C20 111.0(12) . .
C18 C17 C19 107.9(12) . .
C20 C17 C19 111.4(12) . .
C18 C17 C16 106.3(8) . .
C20 C17 C16 109.8(7) . .
C19 C17 C16 110.3(8) . .
O9 C21 O8 117.6(7) . .
O9 C21 C22 121.9(8) . .
O8 C21 C22 120.5(7) . .
O9 C21 Fe2 59.3(4) . .
O8 C21 Fe2 58.3(4) . .
C22 C21 Fe2 177.5(6) . .
C21 C22 C23 111.4(8) . .
C21 C22 C25 110.6(7) . .
C23 C22 C25 109.9(8) . .
C21 C22 C24 105.1(7) . .
C23 C22 C24 110.6(9) . .
C25 C22 C24 109.0(9) . .
O12 C26 O13 122.2(8) . .
O12 C26 C27 123.9(9) . .
O13 C26 C27 113.8(8) . .
C28 C27 C30 115.9(14) . .
C28 C27 C29 106.5(15) . .
C30 C27 C29 104.5(15) . .
C28 C27 C26 110.9(10) . .
C30 C27 C26 111.8(10) . .
C29 C27 C26 106.5(10) . .
Cl1 C1S Cl2 113.1(9) . .
Cl3 C2S Cl4 113.4(8) . .

loop_
_geom_bond_atom_site_label_1
_geom_bond_atom_site_label_2
_geom_bond_distance
_geom_bond_site_symmetry_2
Fe1 O1 1.960(4) 2
Fe1 O1 1.971(4) .
Fe1 O6 2.005(5) .
Fe1 O2 2.004(5) .
Fe1 O4 2.052(6) .
Fe1 O3 2.092(5) .
Fe1 Fe1 2.941(2) 2
Fe1 Na1 3.507(3) .
Fe2 O1 1.850(4) .
Fe2 O10 1.961(6) .
Fe2 O7 2.034(5) .
Fe2 O11 2.061(5) .
Fe2 O8 2.110(5) .
Fe2 O9 2.133(5) .
Fe2 C21 2.480(8) .
Fe2 Na1 3.227(3) .
Na1 O9 2.297(6) .
Na1 O5 2.315(6) 2
Na1 O12 2.356(7) .
Na1 O4 2.448(6) .
Na1 O1 2.460(5) .
O1 Fe1 1.960(4) 2
O2 C1 1.253(8) .
O3 C6 1.254(9) .
O4 C11 1.286(9) .
O5 C11 1.233(9) .
O5 Na1 2.315(6) 2
O6 C16 1.280(9) .
O7 C16 1.272(9) .
O8 C21 1.272(10) .
O9 C21 1.270(9) .
O10 C6 1.276(9) 2
O11 C1 1.261(9) 2
O12 C26 1.202(11) .
O13 C26 1.325(11) .
C1 O11 1.261(9) 2
C1 C2 1.543(10) .
C2 C5 1.492(14) .
C2 C3 1.500(13) .
C2 C4 1.518(14) .
C6 O10 1.276(9) 2
C6 C7 1.514(11) .
C7 C10 1.533(12) .
C7 C8 1.534(12) .
C7 C9 1.547(13) .
C11 C12 1.533(11) .
C12 C15 1.438(17) .
C12 C14 1.461(19) .
C12 C13 1.462(15) .
C16 C17 1.531(10) .
C17 C18 1.476(17) .
C17 C20 1.478(14) .
C17 C19 1.494(15) .
C21 C22 1.510(11) .
C22 C23 1.531(13) .
C22 C25 1.539(13) .
C22 C24 1.546(13) .
C26 C27 1.518(12) .
C27 C28 1.443(16) .
C27 C30 1.461(17) .
C27 C29 1.508(19) .
C1S Cl1 1.64(2) .
C1S Cl2 1.739(17) .
C2S Cl3 1.707(15) .
C2S Cl4 1.704(15) .

loop_
_geom_torsion_atom_site_label_1
_geom_torsion_atom_site_label_2
_geom_torsion_atom_site_label_3
_geom_torsion_atom_site_label_4
_geom_torsion
_geom_torsion_site_symmetry_1
_geom_torsion_site_symmetry_4
O1 Fe2 Na1 O9 163.7(3) . .
O10 Fe2 Na1 O9 -164.7(4) . .
O7 Fe2 Na1 O9 73.6(3) . .
O11 Fe2 Na1 O9 -94.1(3) . .
O8 Fe2 Na1 O9 -14.1(3) . .
C21 Fe2 Na1 O9 -8.5(3) . .
O1 Fe2 Na1 O5 -57.6(3) . 2
O10 Fe2 Na1 O5 -26.0(4) . 2
O7 Fe2 Na1 O5 -147.7(2) . 2
O11 Fe2 Na1 O5 44.6(2) . 2
O8 Fe2 Na1 O5 124.6(2) . 2
O9 Fe2 Na1 O5 138.7(3) . 2
C21 Fe2 Na1 O5 130.2(3) . 2
O1 Fe2 Na1 O12 -158.9(3) . .
O10 Fe2 Na1 O12 -127.3(4) . .
O7 Fe2 Na1 O12 111.1(3) . .
O11 Fe2 Na1 O12 -56.7(3) . .
O8 Fe2 Na1 O12 23.4(3) . .
O9 Fe2 Na1 O12 37.4(3) . .
C21 Fe2 Na1 O12 29.0(3) . .
O1 Fe2 Na1 O4 35.8(2) . .
O10 Fe2 Na1 O4 67.4(4) . .
O7 Fe2 Na1 O4 -54.3(2) . .
O11 Fe2 Na1 O4 138.0(2) . .
O8 Fe2 Na1 O4 -142.0(2) . .
O9 Fe2 Na1 O4 -127.9(3) . .
C21 Fe2 Na1 O4 -136.4(2) . .
O10 Fe2 Na1 O1 31.6(4) . .
O7 Fe2 Na1 O1 -90.1(2) . .
O11 Fe2 Na1 O1 102.2(2) . .
O8 Fe2 Na1 O1 -177.8(2) . .
O9 Fe2 Na1 O1 -163.7(3) . .
C21 Fe2 Na1 O1 -172.2(3) . .
O1 Fe2 Na1 Fe1 29.15(17) . .
O10 Fe2 Na1 Fe1 60.7(4) . .
O7 Fe2 Na1 Fe1 -60.91(16) . .
O11 Fe2 Na1 Fe1 131.32(15) . .
O8 Fe2 Na1 Fe1 -148.63(16) . .
O9 Fe2 Na1 Fe1 -134.5(2) . .
C21 Fe2 Na1 Fe1 -143.0(2) . .
O1 Fe1 Na1 O9 -123.7(2) 2 .
O1 Fe1 Na1 O9 -58.7(2) . .
O6 Fe1 Na1 O9 46.9(2) . .
O2 Fe1 Na1 O9 129.8(3) . .
O4 Fe1 Na1 O9 140.3(3) . .
O3 Fe1 Na1 O9 -21.3(3) . .
Fe1 Fe1 Na1 O9 -98.88(16) 2 .
O1 Fe1 Na1 O5 19.9(2) 2 2
O1 Fe1 Na1 O5 84.9(3) . 2
O6 Fe1 Na1 O5 -169.5(3) . 2
O2 Fe1 Na1 O5 -86.5(3) . 2
O4 Fe1 Na1 O5 -76.0(3) . 2
O3 Fe1 Na1 O5 122.3(3) . 2
Fe1 Fe1 Na1 O5 44.75(18) 2 2
O1 Fe1 Na1 O12 123.6(12) 2 .
O1 Fe1 Na1 O12 -171.4(12) . .
O6 Fe1 Na1 O12 -65.8(12) . .
O2 Fe1 Na1 O12 17.1(12) . .
O4 Fe1 Na1 O12 27.7(11) . .
O3 Fe1 Na1 O12 -134.0(12) . .
Fe1 Fe1 Na1 O12 148.4(12) 2 .
O1 Fe1 Na1 O4 96.0(3) 2 .
O1 Fe1 Na1 O4 161.0(3) . .
O6 Fe1 Na1 O4 -93.5(3) . .
O2 Fe1 Na1 O4 -10.5(3) . .
O3 Fe1 Na1 O4 -161.7(3) . .
Fe1 Fe1 Na1 O4 120.8(2) 2 .
O1 Fe1 Na1 O1 -65.0(2) 2 .
O6 Fe1 Na1 O1 105.6(2) . .
O2 Fe1 Na1 O1 -171.5(3) . .
O4 Fe1 Na1 O1 -161.0(3) . .
O3 Fe1 Na1 O1 37.4(3) . .
Fe1 Fe1 Na1 O1 -40.19(18) 2 .
O1 Fe1 Na1 Fe2 -95.64(14) 2 .
O1 Fe1 Na1 Fe2 -30.63(18) . .
O6 Fe1 Na1 Fe2 74.92(17) . .
O2 Fe1 Na1 Fe2 157.9(2) . .
O4 Fe1 Na1 Fe2 168.4(2) . .
O3 Fe1 Na1 Fe2 6.7(2) . .
Fe1 Fe1 Na1 Fe2 -70.82(5) 2 .
O10 Fe2 O1 Fe1 -44.3(3) . 2
O7 Fe2 O1 Fe1 -140.7(3) . 2
O11 Fe2 O1 Fe1 45.1(3) . 2
O8 Fe2 O1 Fe1 125.2(4) . 2
O9 Fe2 O1 Fe1 131.7(3) . 2
C21 Fe2 O1 Fe1 129.3(3) . 2
Na1 Fe2 O1 Fe1 120.1(3) . 2
O10 Fe2 O1 Fe1 83.5(3) . .
O7 Fe2 O1 Fe1 -12.9(3) . .
O11 Fe2 O1 Fe1 172.9(3) . .
O8 Fe2 O1 Fe1 -107.0(5) . .
O9 Fe2 O1 Fe1 -100.5(3) . .
C21 Fe2 O1 Fe1 -102.9(3) . .
Na1 Fe2 O1 Fe1 -112.0(3) . .
O10 Fe2 O1 Na1 -164.4(2) . .
O7 Fe2 O1 Na1 99.1(2) . .
O11 Fe2 O1 Na1 -75.0(2) . .
O8 Fe2 O1 Na1 5.1(5) . .
O9 Fe2 O1 Na1 11.5(2) . .
C21 Fe2 O1 Na1 9.2(3) . .
O1 Fe1 O1 Fe2 -134.93(19) 2 .
O6 Fe1 O1 Fe2 36.6(3) . .
O2 Fe1 O1 Fe2 153.5(11) . .
O4 Fe1 O1 Fe2 121.0(3) . .
O3 Fe1 O1 Fe2 -47.1(3) . .
Fe1 Fe1 O1 Fe2 -137.3(4) 2 .
Na1 Fe1 O1 Fe2 108.1(3) . .
O1 Fe1 O1 Fe1 2.4(3) 2 2
O6 Fe1 O1 Fe1 173.9(2) . 2
O2 Fe1 O1 Fe1 -69.1(13) . 2
O4 Fe1 O1 Fe1 -101.7(2) . 2
O3 Fe1 O1 Fe1 90.2(2) . 2
Na1 Fe1 O1 Fe1 -114.6(3) . 2
O1 Fe1 O1 Na1 116.99(15) 2 .
O6 Fe1 O1 Na1 -71.5(2) . .
O2 Fe1 O1 Na1 45.4(13) . .
O4 Fe1 O1 Na1 12.9(2) . .
O3 Fe1 O1 Na1 -155.21(19) . .
Fe1 Fe1 O1 Na1 114.6(3) 2 .
O9 Na1 O1 Fe2 -11.1(2) . .
O5 Na1 O1 Fe2 131.0(2) 2 .
O12 Na1 O1 Fe2 47.2(6) . .
O4 Na1 O1 Fe2 -140.7(2) . .
Fe1 Na1 O1 Fe2 -129.0(3) . .
O9 Na1 O1 Fe1 -138.6(2) . 2
O5 Na1 O1 Fe1 3.5(3) 2 2
O12 Na1 O1 Fe1 -80.3(6) . 2
O4 Na1 O1 Fe1 91.8(2) . 2
Fe2 Na1 O1 Fe1 -127.5(3) . 2
Fe1 Na1 O1 Fe1 103.5(3) . 2
O9 Na1 O1 Fe1 117.9(2) . .
O5 Na1 O1 Fe1 -100.0(2) 2 .
O12 Na1 O1 Fe1 176.1(5) . .
O4 Na1 O1 Fe1 -11.70(18) . .
Fe2 Na1 O1 Fe1 129.0(3) . .
O1 Fe1 O2 C1 27.9(7) 2 .
O1 Fe1 O2 C1 98.6(14) . .
O6 Fe1 O2 C1 -144.4(7) . .
O4 Fe1 O2 C1 131.0(7) . .
O3 Fe1 O2 C1 -61.0(7) . .
Fe1 Fe1 O2 C1 38.2(8) 2 .
Na1 Fe1 O2 C1 138.2(6) . .
O1 Fe1 O3 C6 -23.7(8) 2 .
O1 Fe1 O3 C6 -106.5(8) . .
O6 Fe1 O3 C6 162.0(8) . .
O2 Fe1 O3 C6 70.3(8) . .
O4 Fe1 O3 C6 144.9(9) . .
Fe1 Fe1 O3 C6 -64.6(8) 2 .
Na1 Fe1 O3 C6 -131.2(8) . .
O1 Fe1 O4 C11 61.0(7) 2 .
O1 Fe1 O4 C11 142.5(7) . .
O6 Fe1 O4 C11 -124.4(7) . .
O2 Fe1 O4 C11 -32.6(7) . .
O3 Fe1 O4 C11 -107.3(11) . .
Fe1 Fe1 O4 C11 102.0(7) 2 .
Na1 Fe1 O4 C11 155.4(8) . .
O1 Fe1 O4 Na1 -94.4(2) 2 .
O1 Fe1 O4 Na1 -12.9(2) . .
O6 Fe1 O4 Na1 80.3(2) . .
O2 Fe1 O4 Na1 172.0(2) . .
O3 Fe1 O4 Na1 97.3(10) . .
Fe1 Fe1 O4 Na1 -53.34(18) 2 .
O9 Na1 O4 C11 154.6(5) . .
O5 Na1 O4 C11 -51.9(6) 2 .
O12 Na1 O4 C11 27.5(7) . .
O1 Na1 O4 C11 -148.1(6) . .
Fe2 Na1 O4 C11 -169.4(5) . .
Fe1 Na1 O4 C11 -159.3(6) . .
O9 Na1 O4 Fe1 -46.2(3) . .
O5 Na1 O4 Fe1 107.4(2) 2 .
O12 Na1 O4 Fe1 -173.3(3) . .
O1 Na1 O4 Fe1 11.14(17) . .
Fe2 Na1 O4 Fe1 -10.1(2) . .
O1 Fe1 O6 C16 18.1(16) 2 .
O1 Fe1 O6 C16 -44.4(6) . .
O2 Fe1 O6 C16 143.8(6) . .
O4 Fe1 O6 C16 -128.6(6) . .
O3 Fe1 O6 C16 55.1(6) . .
Fe1 Fe1 O6 C16 -38.8(7) 2 .
Na1 Fe1 O6 C16 -85.4(6) . .
O1 Fe2 O7 C16 -31.4(6) . .
O10 Fe2 O7 C16 -136.3(6) . .
O11 Fe2 O7 C16 120.2(11) . .
O8 Fe2 O7 C16 123.4(6) . .
O9 Fe2 O7 C16 61.6(6) . .
C21 Fe2 O7 C16 92.5(6) . .
Na1 Fe2 O7 C16 18.6(6) . .
O1 Fe2 O8 C21 6.6(7) . .
O10 Fe2 O8 C21 176.3(5) . .
O7 Fe2 O8 C21 -90.4(5) . .
O11 Fe2 O8 C21 88.9(5) . .
O9 Fe2 O8 C21 -0.7(4) . .
Na1 Fe2 O8 C21 10.6(5) . .
O1 Fe2 O9 C21 -176.2(4) . .
O10 Fe2 O9 C21 -8.9(10) . .
O7 Fe2 O9 C21 86.1(5) . .
O11 Fe2 O9 C21 -83.3(5) . .
O8 Fe2 O9 C21 0.7(4) . .
Na1 Fe2 O9 C21 -163.8(5) . .
O1 Fe2 O9 Na1 -12.3(2) . .
O10 Fe2 O9 Na1 154.9(7) . .
O7 Fe2 O9 Na1 -110.0(2) . .
O11 Fe2 O9 Na1 80.5(2) . .
O8 Fe2 O9 Na1 164.6(3) . .
C21 Fe2 O9 Na1 163.8(5) . .
O5 Na1 O9 C21 30(2) 2 .
O12 Na1 O9 C21 -49.7(19) . .
O4 Na1 O9 C21 164.0(18) . .
O1 Na1 O9 C21 110.8(19) . .
Fe2 Na1 O9 C21 101.3(19) . .
Fe1 Na1 O9 C21 139.6(19) . .
O5 Na1 O9 Fe2 -71.3(4) 2 .
O12 Na1 O9 Fe2 -151.0(2) . .
O4 Na1 O9 Fe2 62.7(3) . .
O1 Na1 O9 Fe2 9.54(17) . .
Fe1 Na1 O9 Fe2 38.35(17) . .
O1 Fe2 O10 C6 29.1(6) . 2
O7 Fe2 O10 C6 128.3(6) . 2
O11 Fe2 O10 C6 -63.7(6) . 2
O8 Fe2 O10 C6 -146.4(6) . 2
O9 Fe2 O10 C6 -137.7(7) . 2
C21 Fe2 O10 C6 -143.8(6) . 2
Na1 Fe2 O10 C6 4.9(8) . 2
O1 Fe2 O11 C1 -13.0(8) . 2
O10 Fe2 O11 C1 91.2(7) . 2
O7 Fe2 O11 C1 -164.8(9) . 2
O8 Fe2 O11 C1 -168.0(8) . 2
O9 Fe2 O11 C1 -106.1(7) . 2
C21 Fe2 O11 C1 -136.9(8) . 2
Na1 Fe2 O11 C1 -60.9(7) . 2
O9 Na1 O12 C26 137.5(10) . .
O5 Na1 O12 C26 -4.6(10) 2 .
O4 Na1 O12 C26 -87.4(11) . .
O1 Na1 O12 C26 82.2(12) . .
Fe2 Na1 O12 C26 113.8(10) . .
Fe1 Na1 O12 C26 -109.9(13) . .
Fe1 O2 C1 O11 -1.7(12) . 2
Fe1 O2 C1 C2 -180.0(5) . .
O2 C1 C2 C5 -148.7(10) . .
O11 C1 C2 C5 32.9(12) 2 .
O2 C1 C2 C3 -24.8(12) . .
O11 C1 C2 C3 156.8(10) 2 .
O2 C1 C2 C4 92.8(9) . .
O11 C1 C2 C4 -85.6(10) 2 .
Fe1 O3 C6 O10 14.1(14) . 2
Fe1 O3 C6 C7 -163.9(6) . .
O3 C6 C7 C10 -171.0(8) . .
O10 C6 C7 C10 10.9(11) 2 .
O3 C6 C7 C8 -46.2(11) . .
O10 C6 C7 C8 135.6(8) 2 .
O3 C6 C7 C9 70.6(9) . .
O10 C6 C7 C9 -107.5(9) 2 .
Na1 O5 C11 O4 -18.1(12) 2 .
Na1 O5 C11 C12 162.3(6) 2 .
Fe1 O4 C11 O5 -36.0(12) . .
Na1 O4 C11 O5 115.7(8) . .
Fe1 O4 C11 C12 143.5(6) . .
Na1 O4 C11 C12 -64.7(8) . .
O5 C11 C12 C15 67.4(18) . .
O4 C11 C12 C15 -112.2(16) . .
O5 C11 C12 C14 -49.7(17) . .
O4 C11 C12 C14 130.8(15) . .
O5 C11 C12 C13 -167.9(13) . .
O4 C11 C12 C13 12.5(15) . .
Fe2 O7 C16 O6 34.3(10) . .
Fe2 O7 C16 C17 -148.5(6) . .
Fe1 O6 C16 O7 13.1(11) . .
Fe1 O6 C16 C17 -164.2(5) . .
O7 C16 C17 C18 119.6(11) . .
O6 C16 C17 C18 -63.1(12) . .
O7 C16 C17 C20 -120.3(11) . .
O6 C16 C17 C20 57.0(13) . .
O7 C16 C17 C19 2.8(14) . .
O6 C16 C17 C19 -179.9(11) . .
Fe2 O9 C21 O8 -1.2(7) . .
Na1 O9 C21 O8 -103.0(19) . .
Fe2 O9 C21 C22 177.4(7) . .
Na1 O9 C21 C22 76(2) . .
Na1 O9 C21 Fe2 -101.8(19) . .
Fe2 O8 C21 O9 1.2(7) . .
Fe2 O8 C21 C22 -177.4(7) . .
O1 Fe2 C21 O9 4.6(5) . .
O10 Fe2 C21 O9 176.3(4) . .
O7 Fe2 C21 O9 -91.9(5) . .
O11 Fe2 C21 O9 93.9(5) . .
O8 Fe2 C21 O9 -178.8(7) . .
Na1 Fe2 C21 O9 11.8(4) . .
O1 Fe2 C21 O8 -176.6(4) . .
O10 Fe2 C21 O8 -4.9(6) . .
O7 Fe2 C21 O8 86.9(5) . .
O11 Fe2 C21 O8 -87.3(5) . .
O9 Fe2 C21 O8 178.8(7) . .
Na1 Fe2 C21 O8 -169.4(5) . .
O1 Fe2 C21 C22 -115(14) . .
O10 Fe2 C21 C22 57(15) . .
O7 Fe2 C21 C22 149(15) . .
O11 Fe2 C21 C22 -25(15) . .
O8 Fe2 C21 C22 62(14) . .
O9 Fe2 C21 C22 -119(15) . .
Na1 Fe2 C21 C22 -107(15) . .
O9 C21 C22 C23 146.3(9) . .
O8 C21 C22 C23 -35.2(11) . .
Fe2 C21 C22 C23 -96(14) . .
O9 C21 C22 C25 23.7(11) . .
O8 C21 C22 C25 -157.8(8) . .
Fe2 C21 C22 C25 142(14) . .
O9 C21 C22 C24 -93.9(10) . .
O8 C21 C22 C24 84.7(10) . .
Fe2 C21 C22 C24 24(15) . .
Na1 O12 C26 O13 6.2(17) . .
Na1 O12 C26 C27 -171.3(8) . .
O12 C26 C27 C28 -14.3(19) . .
O13 C26 C27 C28 167.9(14) . .
O12 C26 C27 C30 -145.3(14) . .
O13 C26 C27 C30 36.9(16) . .
O12 C26 C27 C29 101.2(15) . .
O13 C26 C27 C29 -76.6(15) . .
